data_7048690
loop_
_publ_author_name
'Itabashi, Takayuki'
'Mori, Okki'
'Arashiba, Kazuya'
'Eizawa, Aya'
'Nakajima, Kazunari'
'Nishibayashi, Yoshiaki'

_publ_section_title
;
 Effect of substituents on molybdenum triiodide complexes bearing PNP-type
 pincer ligands toward catalytic nitrogen fixation
;
_journal_name_full 'Dalton Transactions'
_journal_paper_doi 10.1039/C8DT04975K
_journal_year 2019
_chemical_formula_moiety 'C33 H51 I3 Mo N P2 Ru'
_chemical_formula_sum 'C33 H51 I3 Mo N P2 Ru'
_chemical_formula_weight 1101.44
_space_group_crystal_system monoclinic
_space_group_IT_number 14
_space_group_name_Hall '-P 2yn'
_space_group_name_H-M_alt 'P 1 21/n 1'
_symmetry_space_group_name_Hall '-P 2yn'
_symmetry_space_group_name_H-M 'P 1 21/n 1'
_atom_sites_solution_hydrogens geom
_atom_sites_solution_primary direct
_atom_sites_solution_secondary difmap
_audit_update_record
;
2018-12-14 deposited with the CCDC.
2019-01-21 downloaded from the CCDC.
;
_cell_angle_alpha 90.0000
_cell_angle_beta 90.845(6)
_cell_angle_gamma 90.0000
_cell_formula_units_Z 4
_cell_length_a 15.0489(6)
_cell_length_b 18.7575(7)
_cell_length_c 17.1035(8)
_cell_measurement_reflns_used 25129
_cell_measurement_temperature 173
_cell_measurement_theta_max 27.45
_cell_measurement_theta_min 3.13
_cell_volume 4827.4(3)
_computing_cell_refinement 'RAPID AUTO'
_computing_data_collection 'RAPID AUTO (Rigaku, ????)'
_computing_data_reduction 'RAPID AUTO'
_computing_molecular_graphics 'CrystalStructure 4.3'
_computing_publication_material 'CrystalStructure 4.3 (Rigaku, 2018)'
_computing_structure_refinement 'SHELXL Version 2016/6 (Sheldrick, 2008)'
_computing_structure_solution 'DIRDIF99-PATTY (Gould, et al., 1999)'
_diffrn_ambient_temperature 173
_diffrn_detector_area_resol_mean 10.000
_diffrn_measured_fraction_theta_full 0.995
_diffrn_measured_fraction_theta_max 0.994
_diffrn_measurement_device_type 'Rigaku R-AXIS RAPID'
_diffrn_measurement_method \w
_diffrn_radiation_type 'Mo K\a'
_diffrn_radiation_wavelength 0.71075
_diffrn_reflns_av_R_equivalents 0.1312
_diffrn_reflns_Laue_measured_fraction_full 0.995
_diffrn_reflns_Laue_measured_fraction_max 0.994
_diffrn_reflns_limit_h_max 19
_diffrn_reflns_limit_h_min -19
_diffrn_reflns_limit_k_max 24
_diffrn_reflns_limit_k_min -22
_diffrn_reflns_limit_l_max 22
_diffrn_reflns_limit_l_min -22
_diffrn_reflns_number 45553
_diffrn_reflns_point_group_measured_fraction_full 0.995
_diffrn_reflns_point_group_measured_fraction_max 0.994
_diffrn_reflns_theta_full 25.242
_diffrn_reflns_theta_max 27.477
_diffrn_reflns_theta_min 3.224
_diffrn_standards_number 0
_exptl_absorpt_coefficient_mu 2.576
_exptl_absorpt_correction_T_max 0.950
_exptl_absorpt_correction_T_min 0.673
_exptl_absorpt_correction_type multi-scan
_exptl_absorpt_process_details 'ABSCOR (Rigaku, 1995)'
_exptl_crystal_colour brown
_exptl_crystal_density_diffrn 1.515
_exptl_crystal_density_method 'not measured'
_exptl_crystal_description platelet
_exptl_crystal_F_000 2124.00
_exptl_crystal_size_max 0.150
_exptl_crystal_size_mid 0.100
_exptl_crystal_size_min 0.020
_refine_diff_density_max 3.58
_refine_diff_density_min -1.13
_refine_ls_extinction_method none
_refine_ls_goodness_of_fit_ref 1.009
_refine_ls_hydrogen_treatment constr
_refine_ls_number_parameters 382
_refine_ls_number_reflns 10995
_refine_ls_number_restraints 0
_refine_ls_R_factor_all 0.1581
_refine_ls_R_factor_gt 0.0896
_refine_ls_shift/su_max 0.001
_refine_ls_structure_factor_coef Fsqd
_refine_ls_weighting_details 'w = 1/[\s^2^(Fo^2^)+(0.1387P)^2^] where P=(Fo^2^+2Fc^2^)/3'
_refine_ls_weighting_scheme calc
_refine_ls_wR_factor_gt 0.2227
_refine_ls_wR_factor_ref 0.2591
_reflns_Friedel_coverage 0.000
_reflns_number_gt 5692
_reflns_number_total 10995
_reflns_threshold_expression F^2^>2.0\s(F^2^)
_cod_data_source_file c8dt04975k2.cif
_cod_data_source_block 2i
_cod_original_cell_volume 4827.4(4)
_cod_database_code 7048690

loop_
_space_group_symop_id
_space_group_symop_operation_xyz
1 +X,+Y,+Z
2 1/2-X,1/2+Y,1/2-Z
3 -X,-Y,-Z
4 -1/2+X,-1/2-Y,-1/2+Z

loop_
_atom_site_label
_atom_site_type_symbol
_atom_site_fract_x
_atom_site_fract_y
_atom_site_fract_z
_atom_site_U_iso_or_equiv
_atom_site_adp_type
_atom_site_occupancy
_atom_site_site_symmetry_order
_atom_site_calc_flag
_atom_site_refinement_flags_posn
_atom_site_refinement_flags_adp
I1 I 0.23276(9) 0.65093(4) 0.25892(6) 0.0866(4) Uani 1 1 d . .
I2 I 0.45896(6) 0.56172(5) 0.32454(5) 0.0653(3) Uani 1 1 d . .
I3 I 0.10044(6) 0.48816(6) 0.33619(6) 0.0815(3) Uani 1 1 d . .
Ru1 Ru 0.29726(7) 0.17331(5) 0.58166(6) 0.0514(3) Uani 1 1 d . .
Mo1 Mo 0.27721(6) 0.52526(4) 0.33137(5) 0.0400(3) Uani 1 1 d . .
P1 P 0.27442(19) 0.56301(14) 0.47979(17) 0.0426(7) Uani 1 1 d . .
P2 P 0.2976(2) 0.43540(14) 0.21391(17) 0.0437(7) Uani 1 1 d . .
N1 N 0.3140(5) 0.4266(4) 0.3918(5) 0.0358(19) Uani 1 1 d . .
C1 C 0.3647(7) 0.4987(5) 0.5043(7) 0.046(3) Uani 1 1 d . .
H1A H 0.422391 0.518888 0.488269 0.056 Uiso 1 1 calc R U
H1B H 0.367094 0.491287 0.561592 0.056 Uiso 1 1 calc R U
C2 C 0.3504(7) 0.4277(5) 0.4640(7) 0.042(3) Uani 1 1 d . .
C3 C 0.3739(7) 0.3663(6) 0.5032(6) 0.045(3) Uani 1 1 d . .
H3 H 0.399862 0.369211 0.554097 0.054 Uiso 1 1 calc R U
C4 C 0.3597(7) 0.2996(5) 0.4685(6) 0.041(2) Uani 1 1 d . .
C5 C 0.3236(7) 0.2989(5) 0.3949(6) 0.039(2) Uani 1 1 d . .
H5 H 0.313720 0.254488 0.369579 0.047 Uiso 1 1 calc R U
C6 C 0.3011(7) 0.3610(5) 0.3562(7) 0.042(2) Uani 1 1 d . .
C7 C 0.2604(7) 0.3594(5) 0.2758(7) 0.043(3) Uani 1 1 d . .
H7A H 0.194925 0.360823 0.279993 0.052 Uiso 1 1 calc R U
H7B H 0.276538 0.314003 0.250048 0.052 Uiso 1 1 calc R U
C8 C 0.3866(7) 0.2333(6) 0.5113(6) 0.043(3) Uani 1 1 d . .
C9 C 0.4233(8) 0.2302(6) 0.5880(8) 0.057(3) Uani 1 1 d . .
H9 H 0.435882 0.268731 0.622469 0.068 Uiso 1 1 calc R U
C10 C 0.4371(8) 0.1546(6) 0.6015(8) 0.057(3) Uani 1 1 d . .
H10 H 0.459984 0.134985 0.648910 0.068 Uiso 1 1 calc R U
C11 C 0.4134(9) 0.1160(6) 0.5385(7) 0.056(3) Uani 1 1 d . .
H11 H 0.418252 0.065629 0.534356 0.067 Uiso 1 1 calc R U
C12 C 0.3799(7) 0.1619(6) 0.4790(7) 0.046(3) Uani 1 1 d . .
H12 H 0.357867 0.148672 0.428747 0.055 Uiso 1 1 calc R U
C13 C 0.3189(9) 0.6516(6) 0.5185(8) 0.059(3) Uani 1 1 d . .
C14 C 0.3819(8) 0.6848(6) 0.4549(8) 0.057(3) Uani 1 1 d . .
H14A H 0.433965 0.654012 0.448461 0.069 Uiso 1 1 calc R U
H14B H 0.401359 0.732274 0.471812 0.069 Uiso 1 1 calc R U
H14C H 0.349602 0.688628 0.404881 0.069 Uiso 1 1 calc R U
C15 C 0.2431(8) 0.7047(5) 0.5268(8) 0.058(3) Uani 1 1 d . .
H15A H 0.267598 0.752515 0.535746 0.070 Uiso 1 1 calc R U
H15B H 0.206354 0.691085 0.571184 0.070 Uiso 1 1 calc R U
H15C H 0.206685 0.704834 0.478844 0.070 Uiso 1 1 calc R U
C16 C 0.3705(11) 0.6443(7) 0.5939(9) 0.076(4) Uani 1 1 d . .
H16A H 0.335230 0.617466 0.631579 0.091 Uiso 1 1 calc R U
H16B H 0.383624 0.691806 0.615026 0.091 Uiso 1 1 calc R U
H16C H 0.426207 0.619005 0.584326 0.091 Uiso 1 1 calc R U
C17 C 0.1786(9) 0.5348(7) 0.5454(8) 0.061(3) Uani 1 1 d . .
C18 C 0.0951(8) 0.5778(8) 0.5199(9) 0.070(4) Uani 1 1 d . .
H18A H 0.102325 0.627736 0.535591 0.084 Uiso 1 1 calc R U
H18B H 0.042556 0.557775 0.544959 0.084 Uiso 1 1 calc R U
H18C H 0.087588 0.575080 0.462929 0.084 Uiso 1 1 calc R U
C19 C 0.1961(11) 0.5484(8) 0.6331(9) 0.087(5) Uani 1 1 d . .
H19A H 0.249109 0.521955 0.650117 0.105 Uiso 1 1 calc R U
H19B H 0.144780 0.532271 0.662981 0.105 Uiso 1 1 calc R U
H19C H 0.205460 0.599442 0.641902 0.105 Uiso 1 1 calc R U
C20 C 0.1671(9) 0.4541(6) 0.5364(8) 0.062(4) Uani 1 1 d . .
H20A H 0.116195 0.438338 0.567027 0.074 Uiso 1 1 calc R U
H20B H 0.220995 0.429926 0.555395 0.074 Uiso 1 1 calc R U
H20C H 0.156838 0.442414 0.481204 0.074 Uiso 1 1 calc R U
C21 C 0.4122(8) 0.4043(6) 0.1797(7) 0.054(3) Uani 1 1 d . .
C22 C 0.4605(9) 0.4665(8) 0.1394(8) 0.074(4) Uani 1 1 d . .
H22A H 0.421131 0.487744 0.099608 0.088 Uiso 1 1 calc R U
H22B H 0.514388 0.448678 0.114522 0.088 Uiso 1 1 calc R U
H22C H 0.476705 0.502723 0.178396 0.088 Uiso 1 1 calc R U
C23 C 0.4657(8) 0.3795(7) 0.2514(7) 0.056(3) Uani 1 1 d . .
H23A H 0.462682 0.415807 0.292474 0.067 Uiso 1 1 calc R U
H23B H 0.527764 0.372036 0.236997 0.067 Uiso 1 1 calc R U
H23C H 0.440795 0.334633 0.270766 0.067 Uiso 1 1 calc R U
C24 C 0.4066(10) 0.3400(8) 0.1245(9) 0.077(4) Uani 1 1 d . .
H24A H 0.465257 0.317750 0.120810 0.092 Uiso 1 1 calc R U
H24B H 0.386691 0.355858 0.072562 0.092 Uiso 1 1 calc R U
H24C H 0.364107 0.305332 0.144999 0.092 Uiso 1 1 calc R U
C25 C 0.2206(8) 0.4351(6) 0.1265(7) 0.052(3) Uani 1 1 d . .
C26 C 0.2626(10) 0.4755(9) 0.0572(9) 0.082(4) Uani 1 1 d . .
H26A H 0.285385 0.521609 0.075380 0.098 Uiso 1 1 calc R U
H26B H 0.217406 0.483187 0.016167 0.098 Uiso 1 1 calc R U
H26C H 0.311465 0.447206 0.036093 0.098 Uiso 1 1 calc R U
C27 C 0.1343(9) 0.4784(7) 0.1404(8) 0.066(4) Uani 1 1 d . .
H27A H 0.095757 0.475556 0.093846 0.079 Uiso 1 1 calc R U
H27B H 0.149626 0.528351 0.150727 0.079 Uiso 1 1 calc R U
H27C H 0.103154 0.458690 0.185432 0.079 Uiso 1 1 calc R U
C28 C 0.1911(9) 0.3584(7) 0.1007(8) 0.067(4) Uani 1 1 d . .
H28A H 0.160126 0.360895 0.050025 0.080 Uiso 1 1 calc R U
H28B H 0.151173 0.338359 0.139809 0.080 Uiso 1 1 calc R U
H28C H 0.243653 0.327824 0.096269 0.080 Uiso 1 1 calc R U
C29 C 0.1669(14) 0.2205(14) 0.594(2) 0.137(11) Uani 1 1 d . .
H29 H 0.152516 0.265492 0.571316 0.165 Uiso 1 1 calc R U
C30 C 0.2064(14) 0.2057(19) 0.6719(17) 0.138(10) Uani 1 1 d . .
H30 H 0.224288 0.237799 0.712106 0.165 Uiso 1 1 calc R U
C31 C 0.2098(15) 0.1327(16) 0.6700(14) 0.120(8) Uani 1 1 d . .
H31 H 0.226274 0.106179 0.715275 0.143 Uiso 1 1 calc R U
C32 C 0.1904(15) 0.1016(12) 0.6062(15) 0.116(8) Uani 1 1 d . .
H32 H 0.198333 0.052798 0.593187 0.139 Uiso 1 1 calc R U
C33 C 0.1558(11) 0.1540(15) 0.5612(12) 0.104(7) Uani 1 1 d . .
H33 H 0.126925 0.145909 0.512275 0.125 Uiso 1 1 calc R U

loop_
_atom_site_aniso_label
_atom_site_aniso_U_11
_atom_site_aniso_U_22
_atom_site_aniso_U_33
_atom_site_aniso_U_23
_atom_site_aniso_U_13
_atom_site_aniso_U_12
I1 0.1445(10) 0.0327(4) 0.0815(7) 0.0096(4) -0.0393(7) 0.0026(5)
I2 0.0637(6) 0.0630(5) 0.0695(6) -0.0067(4) 0.0045(4) -0.0131(4)
I3 0.0607(6) 0.1038(8) 0.0802(7) -0.0036(6) 0.0062(5) 0.0016(5)
Ru1 0.0538(6) 0.0488(5) 0.0515(6) 0.0115(4) 0.0010(4) -0.0026(5)
Mo1 0.0489(5) 0.0271(4) 0.0442(6) 0.0015(4) 0.0058(4) -0.0001(4)
P1 0.0460(16) 0.0331(14) 0.0488(17) -0.0033(12) 0.0014(13) -0.0040(12)
P2 0.0570(18) 0.0308(13) 0.0435(16) 0.0001(12) 0.0028(13) -0.0003(13)
N1 0.044(5) 0.024(4) 0.040(5) -0.005(3) 0.009(4) -0.001(4)
C1 0.049(7) 0.030(5) 0.060(8) 0.002(5) -0.005(5) -0.002(5)
C2 0.046(6) 0.025(5) 0.054(7) 0.005(4) 0.003(5) -0.002(5)
C3 0.048(6) 0.048(6) 0.039(6) -0.003(5) -0.008(5) -0.007(5)
C4 0.051(6) 0.031(5) 0.040(6) 0.003(4) 0.002(5) -0.010(5)
C5 0.042(6) 0.022(4) 0.052(7) -0.002(4) -0.007(5) -0.001(4)
C6 0.030(5) 0.039(6) 0.055(7) 0.010(5) -0.005(5) -0.006(5)
C7 0.047(6) 0.021(4) 0.061(7) 0.001(4) 0.009(5) -0.001(4)
C8 0.041(6) 0.041(6) 0.048(7) 0.006(5) 0.012(5) -0.003(5)
C9 0.057(7) 0.043(6) 0.071(9) 0.007(6) -0.008(6) -0.009(6)
C10 0.048(7) 0.054(7) 0.068(9) 0.028(6) -0.010(6) -0.010(6)
C11 0.081(9) 0.031(5) 0.056(8) 0.012(5) 0.001(7) 0.003(6)
C12 0.050(6) 0.040(6) 0.047(7) -0.001(5) 0.000(5) -0.004(5)
C13 0.072(9) 0.039(6) 0.067(9) -0.008(6) -0.003(7) -0.009(6)
C14 0.051(7) 0.032(5) 0.089(10) -0.009(6) -0.003(6) -0.008(5)
C15 0.064(8) 0.026(5) 0.085(9) -0.007(6) 0.016(7) 0.008(5)
C16 0.103(12) 0.047(7) 0.077(10) -0.020(7) -0.001(9) -0.003(8)
C17 0.064(8) 0.057(7) 0.061(8) -0.009(6) 0.020(6) -0.026(7)
C18 0.042(7) 0.079(9) 0.090(11) -0.025(8) 0.016(7) -0.010(7)
C19 0.102(12) 0.072(9) 0.088(12) -0.021(8) 0.020(9) -0.022(9)
C20 0.066(8) 0.053(7) 0.068(9) -0.010(6) 0.031(7) -0.017(6)
C21 0.062(8) 0.048(7) 0.051(7) 0.002(5) 0.010(6) 0.004(6)
C22 0.075(9) 0.093(11) 0.053(8) -0.011(7) 0.015(7) 0.014(8)
C23 0.057(7) 0.057(7) 0.054(7) -0.001(6) 0.010(6) 0.003(6)
C24 0.087(10) 0.082(10) 0.062(9) -0.023(8) 0.020(8) 0.003(8)
C25 0.060(7) 0.037(6) 0.059(8) 0.007(5) -0.004(6) 0.002(6)
C26 0.088(11) 0.091(11) 0.066(10) 0.018(8) -0.019(8) -0.006(9)
C27 0.083(9) 0.047(7) 0.067(9) -0.015(6) -0.023(7) 0.018(7)
C28 0.073(9) 0.058(8) 0.069(9) -0.011(7) -0.024(7) 0.006(7)
C29 0.068(12) 0.103(17) 0.24(3) 0.053(19) 0.062(17) 0.043(13)
C30 0.071(13) 0.19(3) 0.15(2) -0.06(2) 0.039(14) -0.014(16)
C31 0.140(19) 0.14(2) 0.079(14) 0.051(14) 0.058(14) 0.014(16)
C32 0.134(18) 0.109(16) 0.107(17) 0.009(14) 0.065(15) -0.045(14)
C33 0.065(11) 0.16(2) 0.087(13) 0.045(15) 0.012(9) -0.003(13)

loop_
_atom_type_symbol
_atom_type_description
_atom_type_scat_dispersion_real
_atom_type_scat_dispersion_imag
_atom_type_scat_source
C C 0.0033 0.0016
;
International Tables for Crystallography
(Vol. C, Tables 4.2.6.8 and 6.1.1.4)
;
H H 0.0000 0.0000
;
International Tables for Crystallography
(Vol. C, Table 6.1.1.4)
;
N N 0.0061 0.0033
;
International Tables for Crystallography
(Vol. C, Tables 4.2.6.8 and 6.1.1.4)
;
P P 0.1023 0.0942
;
International Tables for Crystallography
(Vol. C, Tables 4.2.6.8 and 6.1.1.4)
;
Mo Mo -1.6832 0.6857
;
International Tables for Crystallography
(Vol. C, Tables 4.2.6.8 and 6.1.1.4)
;
Ru Ru -1.2594 0.8363
;
International Tables for Crystallography
(Vol. C, Tables 4.2.6.8 and 6.1.1.4)
;
I I -0.4742 1.8119
;
International Tables for Crystallography
(Vol. C, Tables 4.2.6.8 and 6.1.1.4)
;

loop_
_geom_angle_atom_site_label_1
_geom_angle_atom_site_label_2
_geom_angle_atom_site_label_3
_geom_angle
C32 Ru1 C8 157.0(8)
C32 Ru1 C10 126.9(8)
C8 Ru1 C10 63.5(4)
C32 Ru1 C31 34.3(8)
C8 Ru1 C31 167.3(10)
C10 Ru1 C31 115.9(7)
C32 Ru1 C30 63.4(9)
C8 Ru1 C30 131.5(10)
C10 Ru1 C30 124.0(9)
C31 Ru1 C30 37.0(9)
C32 Ru1 C9 162.5(8)
C8 Ru1 C9 38.3(4)
C10 Ru1 C9 39.2(4)
C31 Ru1 C9 132.7(9)
C30 Ru1 C9 112.7(7)
C32 Ru1 C12 122.4(7)
C8 Ru1 C12 39.3(4)
C10 Ru1 C12 62.8(5)
C31 Ru1 C12 153.1(9)
C30 Ru1 C12 167.8(11)
C9 Ru1 C12 65.2(5)
C32 Ru1 C33 36.3(8)
C8 Ru1 C33 128.1(6)
C10 Ru1 C33 161.1(8)
C31 Ru1 C33 56.6(8)
C30 Ru1 C33 62.3(8)
C9 Ru1 C33 159.4(8)
C12 Ru1 C33 115.0(6)
C32 Ru1 C29 63.5(9)
C8 Ru1 C29 114.6(7)
C10 Ru1 C29 159.3(11)
C31 Ru1 C29 61.0(8)
C30 Ru1 C29 40.0(9)
C9 Ru1 C29 125.8(9)
C12 Ru1 C29 130.3(9)
C33 Ru1 C29 36.9(8)
C32 Ru1 C11 111.3(7)
C8 Ru1 C11 63.7(4)
C10 Ru1 C11 36.0(5)
C31 Ru1 C11 124.1(7)
C30 Ru1 C11 153.4(11)
C9 Ru1 C11 63.8(5)
C12 Ru1 C11 37.9(4)
C33 Ru1 C11 130.3(8)
C29 Ru1 C11 164.1(11)
N1 Mo1 P1 77.3(2)
N1 Mo1 P2 77.8(2)
P1 Mo1 P2 155.04(9)
N1 Mo1 I1 178.5(2)
P1 Mo1 I1 101.36(7)
P2 Mo1 I1 103.59(7)
N1 Mo1 I3 90.6(2)
P1 Mo1 I3 90.57(7)
P2 Mo1 I3 89.12(8)
I1 Mo1 I3 90.08(5)
N1 Mo1 I2 89.2(2)
P1 Mo1 I2 90.23(7)
P2 Mo1 I2 89.98(7)
I1 Mo1 I2 90.18(4)
I3 Mo1 I2 179.10(5)
C1 P1 C13 103.7(5)
C1 P1 C17 104.1(6)
C13 P1 C17 107.5(6)
C1 P1 Mo1 91.2(4)
C13 P1 Mo1 123.9(4)
C17 P1 Mo1 120.8(4)
C7 P2 C25 105.2(5)
C7 P2 C21 102.6(5)
C25 P2 C21 107.7(5)
C7 P2 Mo1 91.0(3)
C25 P2 Mo1 122.0(4)
C21 P2 Mo1 122.7(4)
C2 N1 C6 118.0(8)
C2 N1 Mo1 121.2(6)
C6 N1 Mo1 120.8(7)
C2 C1 P1 111.7(8)
C2 C1 H1A 109.3
P1 C1 H1A 109.3
C2 C1 H1B 109.3
P1 C1 H1B 109.3
H1A C1 H1B 107.9
N1 C2 C3 122.3(9)
N1 C2 C1 119.0(9)
C3 C2 C1 118.7(10)
C2 C3 C4 120.2(10)
C2 C3 H3 119.9
C4 C3 H3 119.9
C5 C4 C3 117.2(9)
C5 C4 C8 123.0(9)
C3 C4 C8 119.8(10)
C6 C5 C4 121.8(9)
C6 C5 H5 119.1
C4 C5 H5 119.1
N1 C6 C5 120.5(10)
N1 C6 C7 118.3(8)
C5 C6 C7 121.2(9)
C6 C7 P2 112.5(7)
C6 C7 H7A 109.1
P2 C7 H7A 109.1
C6 C7 H7B 109.1
P2 C7 H7B 109.1
H7A C7 H7B 107.8
C9 C8 C12 109.8(10)
C9 C8 C4 125.8(10)
C12 C8 C4 124.4(10)
C9 C8 Ru1 72.4(6)
C12 C8 Ru1 71.8(6)
C4 C8 Ru1 123.0(7)
C10 C9 C8 103.9(10)
C10 C9 Ru1 69.6(6)
C8 C9 Ru1 69.3(6)
C10 C9 H9 128.0
C8 C9 H9 128.0
Ru1 C9 H9 124.7
C11 C10 C9 111.3(11)
C11 C10 Ru1 73.4(8)
C9 C10 Ru1 71.2(7)
C11 C10 H10 124.4
C9 C10 H10 124.4
Ru1 C10 H10 122.6
C10 C11 C12 109.6(10)
C10 C11 Ru1 70.6(7)
C12 C11 Ru1 70.6(7)
C10 C11 H11 125.2
C12 C11 H11 125.2
Ru1 C11 H11 125.2
C11 C12 C8 105.4(10)
C11 C12 Ru1 71.5(7)
C8 C12 Ru1 68.9(6)
C11 C12 H12 127.3
C8 C12 H12 127.3
Ru1 C12 H12 124.0
C16 C13 C15 110.9(11)
C16 C13 C14 108.6(11)
C15 C13 C14 105.3(10)
C16 C13 P1 113.2(9)
C15 C13 P1 110.1(9)
C14 C13 P1 108.4(8)
C13 C14 H14A 109.5
C13 C14 H14B 109.5
H14A C14 H14B 109.5
C13 C14 H14C 109.5
H14A C14 H14C 109.5
H14B C14 H14C 109.5
C13 C15 H15A 109.5
C13 C15 H15B 109.5
H15A C15 H15B 109.5
C13 C15 H15C 109.5
H15A C15 H15C 109.5
H15B C15 H15C 109.5
C13 C16 H16A 109.5
C13 C16 H16B 109.5
H16A C16 H16B 109.5
C13 C16 H16C 109.5
H16A C16 H16C 109.5
H16B C16 H16C 109.5
C20 C17 C19 106.1(11)
C20 C17 C18 113.4(11)
C19 C17 C18 108.3(11)
C20 C17 P1 107.4(8)
C19 C17 P1 113.9(9)
C18 C17 P1 107.8(9)
C17 C18 H18A 109.5
C17 C18 H18B 109.5
H18A C18 H18B 109.5
C17 C18 H18C 109.5
H18A C18 H18C 109.5
H18B C18 H18C 109.5
C17 C19 H19A 109.5
C17 C19 H19B 109.5
H19A C19 H19B 109.5
C17 C19 H19C 109.5
H19A C19 H19C 109.5
H19B C19 H19C 109.5
C17 C20 H20A 109.5
C17 C20 H20B 109.5
H20A C20 H20B 109.5
C17 C20 H20C 109.5
H20A C20 H20C 109.5
H20B C20 H20C 109.5
C22 C21 C24 110.0(11)
C22 C21 C23 110.1(11)
C24 C21 C23 106.1(11)
C22 C21 P2 109.7(8)
C24 C21 P2 112.6(9)
C23 C21 P2 108.2(8)
C21 C22 H22A 109.5
C21 C22 H22B 109.5
H22A C22 H22B 109.5
C21 C22 H22C 109.5
H22A C22 H22C 109.5
H22B C22 H22C 109.5
C21 C23 H23A 109.5
C21 C23 H23B 109.5
H23A C23 H23B 109.5
C21 C23 H23C 109.5
H23A C23 H23C 109.5
H23B C23 H23C 109.5
C21 C24 H24A 109.5
C21 C24 H24B 109.5
H24A C24 H24B 109.5
C21 C24 H24C 109.5
H24A C24 H24C 109.5
H24B C24 H24C 109.5
C28 C25 C26 110.5(11)
C28 C25 C27 106.9(10)
C26 C25 C27 102.2(10)
C28 C25 P2 113.3(8)
C26 C25 P2 110.7(9)
C27 C25 P2 112.6(9)
C25 C26 H26A 109.5
C25 C26 H26B 109.5
H26A C26 H26B 109.5
C25 C26 H26C 109.5
H26A C26 H26C 109.5
H26B C26 H26C 109.5
C25 C27 H27A 109.5
C25 C27 H27B 109.5
H27A C27 H27B 109.5
C25 C27 H27C 109.5
H27A C27 H27C 109.5
H27B C27 H27C 109.5
C25 C28 H28A 109.5
C25 C28 H28B 109.5
H28A C28 H28B 109.5
C25 C28 H28C 109.5
H28A C28 H28C 109.5
H28B C28 H28C 109.5
C33 C29 C30 104(2)
C33 C29 Ru1 72.2(11)
C30 C29 Ru1 70.0(10)
C33 C29 H29 128.1
C30 C29 H29 128.1
Ru1 C29 H29 121.7
C31 C30 C29 100(2)
C31 C30 Ru1 71.2(11)
C29 C30 Ru1 70.0(11)
C31 C30 H30 129.8
C29 C30 H30 129.8
Ru1 C30 H30 121.2
C32 C31 C30 118(2)
C32 C31 C33 39.5(14)
C30 C31 C33 79.2(16)
C32 C31 Ru1 72.2(10)
C30 C31 Ru1 71.8(12)
C33 C31 Ru1 62.3(7)
C32 C31 H31 120.9
C30 C31 H31 120.9
C33 C31 H31 158.9
Ru1 C31 H31 126.9
C31 C32 C33 104(2)
C31 C32 Ru1 73.5(12)
C33 C32 Ru1 73.4(11)
C31 C32 H32 128.1
C33 C32 H32 128.1
Ru1 C32 H32 117.5
C29 C33 C32 113(2)
C29 C33 C31 76.5(16)
C32 C33 C31 36.7(12)
C29 C33 Ru1 70.9(12)
C32 C33 Ru1 70.3(11)
C31 C33 Ru1 61.1(8)
C29 C33 H33 123.6
C32 C33 H33 123.6
C31 C33 H33 159.2
Ru1 C33 H33 126.9

loop_
_geom_bond_atom_site_label_1
_geom_bond_atom_site_label_2
_geom_bond_distance
I1 Mo1 2.7413(12)
I2 Mo1 2.8234(12)
I3 Mo1 2.7522(13)
Ru1 C32 2.143(17)
Ru1 C8 2.138(10)
Ru1 C10 2.155(12)
Ru1 C31 2.158(16)
Ru1 C30 2.165(19)
Ru1 C9 2.178(12)
Ru1 C12 2.177(11)
Ru1 C33 2.182(18)
Ru1 C29 2.166(16)
Ru1 C11 2.189(12)
Mo1 N1 2.187(8)
Mo1 P1 2.636(3)
Mo1 P2 2.644(3)
P1 C1 1.860(11)
P1 C13 1.906(12)
P1 C17 1.914(12)
P2 C7 1.867(10)
P2 C25 1.878(13)
P2 C21 1.920(12)
N1 C2 1.344(13)
N1 C6 1.385(13)
C1 C2 1.514(14)
C1 H1A 0.9900
C1 H1B 0.9900
C2 C3 1.376(15)
C3 C4 1.400(14)
C3 H3 0.9500
C4 C5 1.363(14)
C4 C8 1.496(14)
C5 C6 1.379(14)
C5 H5 0.9500
C6 C7 1.497(16)
C7 H7A 0.9900
C7 H7B 0.9900
C8 C9 1.417(16)
C8 C12 1.451(15)
C9 C10 1.452(16)
C9 H9 0.9500
C10 C11 1.343(17)
C10 H10 0.9500
C11 C12 1.419(16)
C11 H11 0.9500
C12 H12 0.9500
C13 C16 1.502(19)
C13 C15 1.522(17)
C13 C14 1.582(18)
C14 H14A 0.9800
C14 H14B 0.9800
C14 H14C 0.9800
C15 H15A 0.9800
C15 H15B 0.9800
C15 H15C 0.9800
C16 H16A 0.9800
C16 H16B 0.9800
C16 H16C 0.9800
C17 C20 1.531(16)
C17 C19 1.54(2)
C17 C18 1.550(19)
C18 H18A 0.9800
C18 H18B 0.9800
C18 H18C 0.9800
C19 H19A 0.9800
C19 H19B 0.9800
C19 H19C 0.9800
C20 H20A 0.9800
C20 H20B 0.9800
C20 H20C 0.9800
C21 C22 1.543(18)
C21 C24 1.533(17)
C21 C23 1.529(17)
C22 H22A 0.9800
C22 H22B 0.9800
C22 H22C 0.9800
C23 H23A 0.9800
C23 H23B 0.9800
C23 H23C 0.9800
C24 H24A 0.9800
C24 H24B 0.9800
C24 H24C 0.9800
C25 C28 1.567(16)
C25 C26 1.550(18)
C25 C27 1.553(17)
C26 H26A 0.9800
C26 H26B 0.9800
C26 H26C 0.9800
C27 H27A 0.9800
C27 H27B 0.9800
C27 H27C 0.9800
C28 H28A 0.9800
C28 H28B 0.9800
C28 H28C 0.9800
C29 C33 1.37(3)
C29 C30 1.48(3)
C29 H29 0.9500
C30 C31 1.37(3)
C30 H30 0.9500
C31 C32 1.27(3)
C31 C33 2.06(3)
C31 H31 0.9500
C32 C33 1.35(3)
C32 H32 0.9500
C33 H33 0.9500

loop_
_geom_torsion_atom_site_label_1
_geom_torsion_atom_site_label_2
_geom_torsion_atom_site_label_3
_geom_torsion_atom_site_label_4
_geom_torsion
C13 P1 C1 C2 -168.5(8)
C17 P1 C1 C2 79.2(9)
Mo1 P1 C1 C2 -43.1(8)
C6 N1 C2 C3 -0.7(15)
Mo1 N1 C2 C3 179.9(8)
C6 N1 C2 C1 -179.7(9)
Mo1 N1 C2 C1 0.9(12)
P1 C1 C2 N1 35.3(12)
P1 C1 C2 C3 -143.7(9)
N1 C2 C3 C4 -0.4(16)
C1 C2 C3 C4 178.5(10)
C2 C3 C4 C5 1.1(16)
C2 C3 C4 C8 179.2(10)
C3 C4 C5 C6 -0.6(15)
C8 C4 C5 C6 -178.6(10)
C2 N1 C6 C5 1.2(14)
Mo1 N1 C6 C5 -179.4(7)
C2 N1 C6 C7 179.9(9)
Mo1 N1 C6 C7 -0.7(12)
C4 C5 C6 N1 -0.6(16)
C4 C5 C6 C7 -179.2(10)
N1 C6 C7 P2 36.6(11)
C5 C6 C7 P2 -144.7(8)
C25 P2 C7 C6 -167.4(8)
C21 P2 C7 C6 80.1(8)
Mo1 P2 C7 C6 -43.7(7)
C5 C4 C8 C9 -179.1(11)
C3 C4 C8 C9 2.9(16)
C5 C4 C8 C12 1.8(16)
C3 C4 C8 C12 -176.1(10)
C5 C4 C8 Ru1 -87.8(12)
C3 C4 C8 Ru1 94.3(11)
C12 C8 C9 C10 -1.0(12)
C4 C8 C9 C10 179.9(10)
Ru1 C8 C9 C10 61.5(7)
C12 C8 C9 Ru1 -62.5(7)
C4 C8 C9 Ru1 118.4(10)
C8 C9 C10 C11 1.5(14)
Ru1 C9 C10 C11 62.8(9)
C8 C9 C10 Ru1 -61.3(7)
C9 C10 C11 C12 -1.5(15)
Ru1 C10 C11 C12 60.0(9)
C9 C10 C11 Ru1 -61.5(9)
C10 C11 C12 C8 0.8(14)
Ru1 C11 C12 C8 60.9(7)
C10 C11 C12 Ru1 -60.1(9)
C9 C8 C12 C11 0.1(13)
C4 C8 C12 C11 179.3(10)
Ru1 C8 C12 C11 -62.7(8)
C9 C8 C12 Ru1 62.8(8)
C4 C8 C12 Ru1 -118.0(10)
C7 P2 C25 C28 -34.4(10)
C21 P2 C25 C28 74.6(10)
Mo1 P2 C25 C28 -135.3(8)
C7 P2 C25 C26 -159.2(9)
C21 P2 C25 C26 -50.3(10)
Mo1 P2 C25 C26 99.8(9)
C7 P2 C25 C27 87.1(9)
C21 P2 C25 C27 -164.0(8)
Mo1 P2 C25 C27 -13.9(10)
C33 C29 C30 C31 -1(2)
Ru1 C29 C30 C31 -65.5(13)
C33 C29 C30 Ru1 64.9(12)
C29 C30 C31 C32 7(3)
Ru1 C30 C31 C32 -57.3(18)
C29 C30 C31 C33 0.4(13)
Ru1 C30 C31 C33 -64.2(6)
C29 C30 C31 Ru1 64.6(12)
C30 C31 C32 C33 -11(3)
Ru1 C31 C32 C33 -67.7(12)
C30 C31 C32 Ru1 57.1(18)
C33 C31 C32 Ru1 67.7(12)
C30 C29 C33 C32 -5(2)
Ru1 C29 C33 C32 57.8(15)
C30 C29 C33 C31 0.4(14)
Ru1 C29 C33 C31 63.7(7)
C30 C29 C33 Ru1 -63.3(12)
C31 C32 C33 C29 10(2)
Ru1 C32 C33 C29 -58.2(14)
Ru1 C32 C33 C31 -67.8(14)
C31 C32 C33 Ru1 67.8(14)
